data_7103090
loop_
_publ_author_name
'Nishiura, Masayoshi'
'Mashiko, Tomohiro'
'Hou, Zhaomin'

_publ_section_title
;
 Synthesis and styrene polymerisation catalysis of eta5- and
 eta1-pyrrolyl-ligated cationic rare earth metal aminobenzyl complexes.
;
_journal_issue 17
_journal_name_full 'Chemical communications (Cambridge, England)'
_journal_page_first 2019
_journal_page_last 2021
_journal_paper_doi 10.1039/b719182k
_journal_year 2008
_chemical_formula_sum 'C30 H44 La N3'
_chemical_formula_weight 585.59
_chemical_name_common PyrLaBz2
_chemical_name_systematic
;
?
;
_space_group_IT_number 14
_symmetry_cell_setting monoclinic
_symmetry_space_group_name_Hall '-P 2ybc'
_symmetry_space_group_name_H-M 'P 1 21/c 1'
_atom_sites_solution_hydrogens geom
_atom_sites_solution_primary direct
_atom_sites_solution_secondary difmap
_audit_creation_method SHELXL-97
_cell_angle_alpha 90.00
_cell_angle_beta 90.699(4)
_cell_angle_gamma 90.00
_cell_formula_units_Z 8
_cell_length_a 11.643(4)
_cell_length_b 28.397(10)
_cell_length_c 17.549(6)
_cell_measurement_temperature 173(2)
_cell_volume 5802(4)
_computing_cell_refinement 'Bruker SMART'
_computing_data_collection 'Bruker SMART'
_computing_data_reduction 'Bruker SHELXTL'
_computing_molecular_graphics 'Bruker SHELXTL'
_computing_publication_material 'Bruker SHELXTL'
_computing_structure_refinement 'SHELXL-97 (Sheldrick, 1997)'
_computing_structure_solution 'SHELXS-97 (Sheldrick, 1990)'
_diffrn_ambient_temperature 173(2)
_diffrn_measured_fraction_theta_full 0.992
_diffrn_measured_fraction_theta_max 0.992
_diffrn_measurement_device_type 'CCD area detector'
_diffrn_measurement_method 'phi and omega scans'
_diffrn_radiation_monochromator graphite
_diffrn_radiation_source 'fine-focus sealed tube'
_diffrn_radiation_type MoK\a
_diffrn_radiation_wavelength 0.71073
_diffrn_reflns_av_R_equivalents 0.0528
_diffrn_reflns_av_sigmaI/netI 0.0828
_diffrn_reflns_limit_h_max 13
_diffrn_reflns_limit_h_min -13
_diffrn_reflns_limit_k_max 33
_diffrn_reflns_limit_k_min -19
_diffrn_reflns_limit_l_max 20
_diffrn_reflns_limit_l_min -20
_diffrn_reflns_number 29800
_diffrn_reflns_theta_full 25.11
_diffrn_reflns_theta_max 25.11
_diffrn_reflns_theta_min 1.75
_exptl_absorpt_coefficient_mu 1.494
_exptl_absorpt_correction_T_max 0.6629
_exptl_absorpt_correction_T_min 0.5222
_exptl_absorpt_correction_type multi-scan
_exptl_absorpt_process_details SADABS
_exptl_crystal_density_diffrn 1.341
_exptl_crystal_density_method 'not measured'
_exptl_crystal_F_000 2416
_exptl_crystal_size_max 0.50
_exptl_crystal_size_mid 0.30
_exptl_crystal_size_min 0.30
_refine_diff_density_max 1.081
_refine_diff_density_min -1.192
_refine_diff_density_rms 0.086
_refine_ls_extinction_method none
_refine_ls_goodness_of_fit_ref 1.001
_refine_ls_hydrogen_treatment none
_refine_ls_matrix_type full
_refine_ls_number_parameters 613
_refine_ls_number_reflns 10248
_refine_ls_number_restraints 0
_refine_ls_restrained_S_all 1.001
_refine_ls_R_factor_all 0.0942
_refine_ls_R_factor_gt 0.0518
_refine_ls_shift/su_max 0.004
_refine_ls_shift/su_mean 0.000
_refine_ls_structure_factor_coef Fsqd
_refine_ls_weighting_details 'calc w=1/[\s^2^(Fo^2^)+(0.0440P)^2^+0.0000P] where P=(Fo^2^+2Fc^2^)/3'
_refine_ls_weighting_scheme calc
_refine_ls_wR_factor_gt 0.1028
_refine_ls_wR_factor_ref 0.1137
_reflns_number_gt 6281
_reflns_number_total 10248
_reflns_threshold_expression >2sigma(I)
_cod_data_source_file b719182k.txt
_cod_data_source_block 3
_cod_original_sg_symbol_H-M P2(1)/c
_cod_database_code 7103090

loop_
_symmetry_equiv_pos_as_xyz
'x, y, z'
'-x, y+1/2, -z+1/2'
'-x, -y, -z'
'x, -y-1/2, z-1/2'

loop_
_atom_site_label
_atom_site_type_symbol
_atom_site_fract_x
_atom_site_fract_y
_atom_site_fract_z
_atom_site_U_iso_or_equiv
_atom_site_adp_type
_atom_site_occupancy
_atom_site_symmetry_multiplicity
_atom_site_calc_flag
_atom_site_refinement_flags
_atom_site_disorder_assembly
_atom_site_disorder_group
La1 La 0.42363(3) 0.371099(14) 0.63745(2) 0.04112(12) Uani 1 1 d . . .
La2 La 0.08164(3) 0.634724(14) 0.89103(2) 0.04110(12) Uani 1 1 d . . .
N1 N 0.2934(5) 0.4496(2) 0.6139(3) 0.0533(15) Uani 1 1 d . . .
N2 N 0.3859(5) 0.2922(2) 0.5555(3) 0.0576(16) Uani 1 1 d . . .
N3 N 0.5894(5) 0.4139(2) 0.7304(3) 0.0536(16) Uani 1 1 d . . .
N4 N 0.2210(5) 0.5585(2) 0.8760(3) 0.0484(14) Uani 1 1 d . . .
N5 N 0.1122(5) 0.7114(2) 0.8063(3) 0.0564(16) Uani 1 1 d . . .
N6 N -0.0807(5) 0.5947(3) 0.9845(3) 0.072(2) Uani 1 1 d . . .
C1 C 0.4521(6) 0.4108(3) 0.5104(4) 0.061(2) Uani 1 1 d . . .
H1A H 0.4878 0.4423 0.5152 0.073 Uiso 1 1 d R . .
H1B H 0.4957 0.3911 0.4742 0.073 Uiso 1 1 d R . .
C2 C 0.3315(6) 0.4129(2) 0.4922(3) 0.0478(17) Uani 1 1 d . . .
C3 C 0.2500(6) 0.4300(2) 0.5434(4) 0.0462(17) Uani 1 1 d . . .
C4 C 0.1341(7) 0.4286(3) 0.5261(4) 0.071(2) Uani 1 1 d . . .
H4 H 0.0811 0.4412 0.5614 0.085 Uiso 1 1 d R . .
C5 C 0.0941(8) 0.4098(4) 0.4599(5) 0.087(3) Uani 1 1 d . . .
H5 H 0.0140 0.4099 0.4488 0.104 Uiso 1 1 d R . .
C6 C 0.1687(9) 0.3907(3) 0.4093(5) 0.089(3) Uani 1 1 d . . .
H6 H 0.1412 0.3765 0.3635 0.106 Uiso 1 1 d R . .
C7 C 0.2847(7) 0.3923(3) 0.4256(4) 0.067(2) Uani 1 1 d . . .
H7 H 0.3359 0.3788 0.3900 0.080 Uiso 1 1 d R . .
C8 C 0.3456(8) 0.4962(3) 0.6038(4) 0.090(3) Uani 1 1 d . . .
H8A H 0.4024 0.4948 0.5631 0.135 Uiso 1 1 d R . .
H8B H 0.3834 0.5059 0.6515 0.135 Uiso 1 1 d R . .
H8C H 0.2858 0.5191 0.5902 0.135 Uiso 1 1 d R . .
C9 C 0.2053(7) 0.4527(3) 0.6734(4) 0.086(3) Uani 1 1 d . . .
H9A H 0.1443 0.4743 0.6568 0.129 Uiso 1 1 d R . .
H9B H 0.2405 0.4644 0.7207 0.129 Uiso 1 1 d R . .
H9C H 0.1726 0.4214 0.6823 0.129 Uiso 1 1 d R . .
C10 C 0.2257(5) 0.3280(2) 0.6635(4) 0.0517(18) Uani 1 1 d . . .
H10A H 0.1840 0.3401 0.7083 0.062 Uiso 1 1 d R . .
H10B H 0.1745 0.3254 0.6183 0.062 Uiso 1 1 d R . .
C11 C 0.2946(6) 0.2867(3) 0.6785(4) 0.0519(18) Uani 1 1 d . . .
C12 C 0.3792(6) 0.2696(3) 0.6301(4) 0.0538(18) Uani 1 1 d . . .
C13 C 0.4521(7) 0.2327(3) 0.6491(6) 0.080(3) Uani 1 1 d . . .
H13 H 0.5078 0.2222 0.6139 0.096 Uiso 1 1 d R . .
C14 C 0.4432(9) 0.2118(4) 0.7189(8) 0.113(4) Uani 1 1 d . . .
H14 H 0.4915 0.1860 0.7324 0.135 Uiso 1 1 d R . .
C15 C 0.3643(10) 0.2281(4) 0.7690(6) 0.105(3) Uani 1 1 d . . .
H15 H 0.3598 0.2143 0.8182 0.125 Uiso 1 1 d R . .
C16 C 0.2914(7) 0.2641(3) 0.7498(5) 0.072(2) Uani 1 1 d . . .
H16 H 0.2366 0.2742 0.7859 0.086 Uiso 1 1 d R . .
C17 C 0.4943(7) 0.2850(3) 0.5160(5) 0.083(3) Uani 1 1 d . . .
H17A H 0.5585 0.2931 0.5503 0.125 Uiso 1 1 d R . .
H17B H 0.4965 0.3052 0.4708 0.125 Uiso 1 1 d R . .
H17C H 0.5008 0.2520 0.5006 0.125 Uiso 1 1 d R . .
C18 C 0.2910(6) 0.2784(3) 0.5056(4) 0.074(2) Uani 1 1 d . . .
H18A H 0.3060 0.2471 0.4846 0.111 Uiso 1 1 d R . .
H18B H 0.2832 0.3012 0.4640 0.111 Uiso 1 1 d R . .
H18C H 0.2198 0.2777 0.5348 0.111 Uiso 1 1 d R . .
C19 C 0.6555(5) 0.3980(3) 0.6733(4) 0.0497(18) Uani 1 1 d . . .
C20 C 0.6603(6) 0.3486(3) 0.6748(4) 0.061(2) Uani 1 1 d . . .
H20 H 0.6990 0.3286 0.6399 0.073 Uiso 1 1 d R . .
C21 C 0.5962(6) 0.3346(3) 0.7384(4) 0.060(2) Uani 1 1 d . . .
H21 H 0.5843 0.3034 0.7562 0.071 Uiso 1 1 d R . .
C22 C 0.5538(6) 0.3761(3) 0.7698(4) 0.0490(18) Uani 1 1 d . . .
C23 C 0.7337(6) 0.4300(3) 0.6300(4) 0.057(2) Uani 1 1 d . . .
C24 C 0.8467(6) 0.4332(4) 0.6761(5) 0.099(3) Uani 1 1 d . . .
H24A H 0.8303 0.4432 0.7283 0.149 Uiso 1 1 d R . .
H24B H 0.8979 0.4560 0.6521 0.149 Uiso 1 1 d R . .
H24C H 0.8838 0.4022 0.6773 0.149 Uiso 1 1 d R . .
C25 C 0.7597(7) 0.4113(3) 0.5507(4) 0.088(3) Uani 1 1 d . . .
H25A H 0.7883 0.3789 0.5546 0.132 Uiso 1 1 d R . .
H25B H 0.8182 0.4312 0.5270 0.132 Uiso 1 1 d R . .
H25C H 0.6895 0.4118 0.5194 0.132 Uiso 1 1 d R . .
C26 C 0.6855(7) 0.4795(3) 0.6247(5) 0.081(3) Uani 1 1 d . . .
H26A H 0.6182 0.4796 0.5907 0.121 Uiso 1 1 d R . .
H26B H 0.7442 0.5007 0.6045 0.121 Uiso 1 1 d R . .
H26C H 0.6632 0.4901 0.6755 0.121 Uiso 1 1 d R . .
C27 C 0.4897(6) 0.3809(3) 0.8431(4) 0.058(2) Uani 1 1 d . . .
C28 C 0.5417(8) 0.4195(4) 0.8901(5) 0.129(5) Uani 1 1 d . . .
H28A H 0.5337 0.4495 0.8629 0.193 Uiso 1 1 d R . .
H28B H 0.6232 0.4128 0.8992 0.193 Uiso 1 1 d R . .
H28C H 0.5020 0.4215 0.9389 0.193 Uiso 1 1 d R . .
C29 C 0.4970(10) 0.3370(4) 0.8898(5) 0.149(5) Uani 1 1 d . . .
H29A H 0.4540 0.3414 0.9370 0.224 Uiso 1 1 d R . .
H29B H 0.5776 0.3303 0.9023 0.224 Uiso 1 1 d R . .
H29C H 0.4641 0.3107 0.8609 0.224 Uiso 1 1 d R . .
C30 C 0.3663(7) 0.3913(4) 0.8300(5) 0.111(4) Uani 1 1 d . . .
H30A H 0.3298 0.3646 0.8037 0.167 Uiso 1 1 d R . .
H30B H 0.3586 0.4196 0.7985 0.167 Uiso 1 1 d R . .
H30C H 0.3289 0.3964 0.8790 0.167 Uiso 1 1 d R . .
C31 C 0.0544(6) 0.5897(3) 0.7661(3) 0.057(2) Uani 1 1 d . . .
H31A H 0.0232 0.5576 0.7735 0.069 Uiso 1 1 d R . .
H31B H 0.0076 0.6071 0.7280 0.069 Uiso 1 1 d R . .
C32 C 0.1744(6) 0.5899(2) 0.7495(3) 0.0490(18) Uani 1 1 d . . .
C33 C 0.2614(6) 0.5767(2) 0.8026(3) 0.0493(18) Uani 1 1 d . . .
C34 C 0.3750(6) 0.5810(3) 0.7866(4) 0.064(2) Uani 1 1 d . . .
H34 H 0.4305 0.5709 0.8232 0.077 Uiso 1 1 d R . .
C35 C 0.4113(7) 0.5994(3) 0.7192(5) 0.070(2) Uani 1 1 d . . .
H35 H 0.4908 0.6015 0.7081 0.085 Uiso 1 1 d R . .
C36 C 0.3296(8) 0.6149(3) 0.6678(5) 0.073(2) Uani 1 1 d . . .
H36 H 0.3524 0.6295 0.6217 0.088 Uiso 1 1 d R . .
C37 C 0.2168(7) 0.6093(3) 0.6828(4) 0.0562(19) Uani 1 1 d . . .
H37 H 0.1629 0.6194 0.6452 0.067 Uiso 1 1 d R . .
C38 C 0.1758(7) 0.5107(3) 0.8711(4) 0.072(2) Uani 1 1 d . . .
H38A H 0.1276 0.5076 0.8252 0.108 Uiso 1 1 d R . .
H38B H 0.1297 0.5040 0.9162 0.108 Uiso 1 1 d R . .
H38C H 0.2396 0.4883 0.8687 0.108 Uiso 1 1 d R . .
C39 C 0.3110(6) 0.5586(3) 0.9362(4) 0.068(2) Uani 1 1 d . . .
H39A H 0.2773 0.5492 0.9848 0.102 Uiso 1 1 d R . .
H39B H 0.3436 0.5903 0.9410 0.102 Uiso 1 1 d R . .
H39C H 0.3718 0.5363 0.9226 0.102 Uiso 1 1 d R . .
C40 C 0.2747(5) 0.6798(2) 0.9168(4) 0.0531(19) Uani 1 1 d . . .
H40A H 0.3175 0.6688 0.9625 0.064 Uiso 1 1 d R . .
H40B H 0.3254 0.6817 0.8720 0.064 Uiso 1 1 d R . .
C41 C 0.2060(6) 0.7217(2) 0.9291(4) 0.0512(18) Uani 1 1 d . . .
C42 C 0.1198(6) 0.7366(2) 0.8771(4) 0.0501(18) Uani 1 1 d . . .
C43 C 0.0481(7) 0.7740(3) 0.8932(5) 0.075(2) Uani 1 1 d . . .
H43 H -0.0076 0.7836 0.8564 0.090 Uiso 1 1 d R . .
C44 C 0.0560(9) 0.7971(3) 0.9603(7) 0.099(3) Uani 1 1 d . . .
H44 H 0.0053 0.8224 0.9712 0.119 Uiso 1 1 d R . .
C45 C 0.1379(9) 0.7837(3) 1.0126(6) 0.091(3) Uani 1 1 d . . .
H45 H 0.1437 0.7998 1.0599 0.109 Uiso 1 1 d R . .
C46 C 0.2119(7) 0.7472(3) 0.9977(4) 0.068(2) Uani 1 1 d . . .
H46 H 0.2686 0.7391 1.0347 0.082 Uiso 1 1 d R . .
C47 C 0.0038(7) 0.7163(3) 0.7642(5) 0.085(3) Uani 1 1 d . . .
H47A H -0.0601 0.7080 0.7974 0.128 Uiso 1 1 d R . .
H47B H 0.0039 0.6953 0.7199 0.128 Uiso 1 1 d R . .
H47C H -0.0050 0.7490 0.7470 0.128 Uiso 1 1 d R . .
C48 C 0.2069(7) 0.7251(3) 0.7540(4) 0.073(2) Uani 1 1 d . . .
H48A H 0.1883 0.7553 0.7298 0.109 Uiso 1 1 d R . .
H48B H 0.2157 0.7009 0.7147 0.109 Uiso 1 1 d R . .
H48C H 0.2788 0.7281 0.7832 0.109 Uiso 1 1 d R . .
C49 C -0.1468(6) 0.6065(3) 0.9279(4) 0.058(2) Uani 1 1 d . . .
C50 C -0.1536(7) 0.6575(4) 0.9259(5) 0.088(3) Uani 1 1 d . . .
H50 H -0.1938 0.6765 0.8898 0.105 Uiso 1 1 d R . .
C51 C -0.0877(7) 0.6730(4) 0.9891(5) 0.088(3) Uani 1 1 d . . .
H51 H -0.0762 0.7046 1.0052 0.106 Uiso 1 1 d R . .
C52 C -0.0410(6) 0.6308(3) 1.0246(4) 0.058(2) Uani 1 1 d . . .
C53 C -0.2281(6) 0.5775(3) 0.8835(4) 0.062(2) Uani 1 1 d . . .
C54 C -0.3392(6) 0.5758(4) 0.9298(5) 0.116(4) Uani 1 1 d . . .
H54A H -0.3213 0.5657 0.9820 0.174 Uiso 1 1 d R . .
H54B H -0.3929 0.5534 0.9062 0.174 Uiso 1 1 d R . .
H54C H -0.3742 0.6072 0.9309 0.174 Uiso 1 1 d R . .
C55 C -0.1769(8) 0.5275(3) 0.8797(5) 0.108(3) Uani 1 1 d . . .
H55A H -0.1302 0.5246 0.8338 0.161 Uiso 1 1 d R . .
H55B H -0.2393 0.5043 0.8778 0.161 Uiso 1 1 d R . .
H55C H -0.1288 0.5219 0.9249 0.161 Uiso 1 1 d R . .
C56 C -0.2551(8) 0.5950(5) 0.8061(5) 0.142(5) Uani 1 1 d . . .
H56A H -0.2457 0.6293 0.8049 0.213 Uiso 1 1 d R . .
H56B H -0.3346 0.5869 0.7926 0.213 Uiso 1 1 d R . .
H56C H -0.2030 0.5805 0.7696 0.213 Uiso 1 1 d R . .
C57 C 0.0202(6) 0.6311(3) 1.0970(4) 0.0558(19) Uani 1 1 d . . .
C58 C -0.0448(7) 0.6038(4) 1.1541(4) 0.130(5) Uani 1 1 d . . .
H58A H -0.0575 0.5718 1.1352 0.195 Uiso 1 1 d R . .
H58B H -0.1191 0.6191 1.1628 0.195 Uiso 1 1 d R . .
H58C H -0.0009 0.6027 1.2021 0.195 Uiso 1 1 d R . .
C59 C 0.0295(15) 0.6784(4) 1.1316(7) 0.206(8) Uani 1 1 d . . .
H59A H 0.0023 0.6772 1.1842 0.309 Uiso 1 1 d R . .
H59B H -0.0175 0.7007 1.1023 0.309 Uiso 1 1 d R . .
H59C H 0.1099 0.6887 1.1314 0.309 Uiso 1 1 d R . .
C60 C 0.1364(8) 0.6134(6) 1.0897(5) 0.195(8) Uani 1 1 d . . .
H60A H 0.1341 0.5793 1.0809 0.292 Uiso 1 1 d R . .
H60B H 0.1799 0.6200 1.1366 0.292 Uiso 1 1 d R . .
H60C H 0.1736 0.6288 1.0466 0.292 Uiso 1 1 d R . .

loop_
_atom_site_aniso_label
_atom_site_aniso_U_11
_atom_site_aniso_U_22
_atom_site_aniso_U_33
_atom_site_aniso_U_23
_atom_site_aniso_U_13
_atom_site_aniso_U_12
La1 0.0359(2) 0.0483(3) 0.0392(2) -0.0019(2) -0.00020(15) -0.00005(19)
La2 0.0339(2) 0.0472(3) 0.0423(2) 0.0041(2) 0.00142(15) 0.00016(19)
N1 0.065(4) 0.052(4) 0.042(3) -0.002(3) -0.003(3) 0.008(3)
N2 0.055(4) 0.059(4) 0.060(4) -0.020(3) 0.015(3) -0.010(3)
N3 0.048(4) 0.074(5) 0.039(3) -0.003(3) -0.006(3) -0.003(3)
N4 0.053(4) 0.048(4) 0.044(3) -0.004(3) -0.002(3) 0.010(3)
N5 0.049(4) 0.057(4) 0.063(4) 0.021(3) -0.006(3) -0.011(3)
N6 0.057(4) 0.114(6) 0.044(4) 0.011(4) 0.010(3) -0.039(4)
C1 0.060(5) 0.072(6) 0.049(4) 0.007(4) 0.004(4) 0.001(4)
C2 0.052(4) 0.058(5) 0.033(4) 0.008(3) 0.004(3) -0.004(4)
C3 0.046(4) 0.047(4) 0.045(4) 0.009(3) -0.001(3) -0.003(3)
C4 0.064(5) 0.088(7) 0.062(5) 0.014(5) -0.002(4) 0.019(5)
C5 0.062(6) 0.130(9) 0.067(6) 0.019(6) -0.026(5) -0.012(6)
C6 0.114(9) 0.095(7) 0.055(5) 0.007(5) -0.044(6) -0.024(6)
C7 0.078(6) 0.089(6) 0.034(4) -0.001(4) 0.000(4) 0.005(5)
C8 0.134(9) 0.058(6) 0.078(6) -0.012(5) -0.024(6) 0.001(6)
C9 0.113(7) 0.099(7) 0.045(5) 0.001(5) 0.012(5) 0.050(6)
C10 0.045(4) 0.064(5) 0.046(4) -0.017(4) 0.005(3) -0.008(4)
C11 0.047(4) 0.050(5) 0.059(5) 0.000(4) 0.006(3) -0.008(4)
C12 0.050(4) 0.046(5) 0.066(5) -0.005(4) 0.001(4) -0.005(4)
C13 0.063(6) 0.052(6) 0.126(8) -0.001(6) 0.000(5) 0.004(4)
C14 0.090(9) 0.068(7) 0.179(13) 0.037(8) -0.014(8) 0.000(6)
C15 0.114(9) 0.088(8) 0.112(9) 0.050(7) -0.006(7) -0.012(7)
C16 0.063(6) 0.079(6) 0.074(6) 0.013(5) 0.008(4) -0.021(5)
C17 0.075(6) 0.080(7) 0.095(6) -0.032(5) 0.029(5) 0.000(5)
C18 0.073(6) 0.080(6) 0.068(5) -0.025(5) 0.001(4) -0.004(5)
C19 0.038(4) 0.073(6) 0.038(4) -0.003(4) -0.003(3) -0.001(4)
C20 0.054(5) 0.073(6) 0.056(5) 0.001(4) 0.008(4) 0.006(4)
C21 0.061(5) 0.060(5) 0.058(5) 0.012(4) -0.002(4) 0.014(4)
C22 0.045(4) 0.059(5) 0.042(4) 0.002(4) -0.014(3) -0.004(4)
C23 0.041(4) 0.079(6) 0.051(5) 0.007(4) -0.001(3) -0.004(4)
C24 0.046(5) 0.163(10) 0.088(6) 0.014(6) -0.020(4) -0.024(6)
C25 0.061(6) 0.137(9) 0.067(6) 0.002(6) 0.012(4) 0.003(5)
C26 0.087(6) 0.067(6) 0.088(6) 0.015(5) -0.015(5) -0.024(5)
C27 0.041(4) 0.091(6) 0.043(4) 0.000(4) 0.007(3) 0.006(4)
C28 0.096(8) 0.225(14) 0.067(6) -0.058(7) 0.026(5) -0.057(8)
C29 0.174(12) 0.181(13) 0.094(8) 0.076(9) 0.060(8) 0.058(10)
C30 0.053(6) 0.208(12) 0.073(6) -0.041(7) -0.002(4) 0.029(6)
C31 0.052(5) 0.076(6) 0.044(4) 0.007(4) -0.016(3) -0.006(4)
C32 0.057(5) 0.058(5) 0.032(4) -0.007(3) 0.002(3) 0.000(4)
C33 0.052(5) 0.060(5) 0.035(4) -0.008(3) 0.002(3) -0.004(4)
C34 0.040(5) 0.090(6) 0.064(5) -0.023(5) 0.004(4) 0.005(4)
C35 0.050(5) 0.084(7) 0.077(6) -0.028(5) 0.022(4) -0.010(5)
C36 0.102(8) 0.055(6) 0.062(5) -0.001(4) 0.030(5) -0.003(5)
C37 0.067(5) 0.065(5) 0.037(4) -0.001(4) 0.005(3) -0.001(4)
C38 0.091(6) 0.061(6) 0.064(5) 0.008(5) 0.009(4) 0.006(5)
C39 0.072(6) 0.079(6) 0.052(5) -0.002(4) -0.012(4) 0.031(4)
C40 0.036(4) 0.060(5) 0.063(5) 0.013(4) -0.002(3) 0.000(4)
C41 0.045(4) 0.046(5) 0.063(5) 0.005(4) 0.002(3) -0.016(4)
C42 0.038(4) 0.041(4) 0.071(5) 0.008(4) 0.004(3) 0.000(3)
C43 0.061(6) 0.047(5) 0.117(8) 0.005(5) 0.008(5) 0.001(4)
C44 0.083(8) 0.051(6) 0.165(11) -0.015(7) 0.030(7) 0.001(5)
C45 0.101(8) 0.066(7) 0.105(8) -0.033(6) 0.036(6) -0.020(6)
C46 0.068(6) 0.064(6) 0.072(6) -0.009(5) 0.004(4) -0.020(5)
C47 0.068(6) 0.095(7) 0.092(6) 0.037(5) -0.038(5) -0.012(5)
C48 0.082(6) 0.068(6) 0.068(5) 0.019(4) 0.000(4) -0.010(5)
C49 0.039(4) 0.085(6) 0.049(5) 0.008(4) 0.008(3) -0.006(4)
C50 0.069(6) 0.109(9) 0.085(7) -0.001(6) -0.005(5) 0.002(6)
C51 0.079(7) 0.110(8) 0.076(6) -0.007(6) 0.010(5) 0.006(6)
C52 0.049(4) 0.077(6) 0.049(4) 0.001(5) 0.011(3) -0.026(4)
C53 0.041(4) 0.097(7) 0.050(5) -0.006(4) 0.001(3) -0.017(4)
C54 0.043(5) 0.226(13) 0.080(6) -0.016(7) 0.014(4) -0.041(6)
C55 0.110(8) 0.093(8) 0.120(8) -0.028(7) 0.033(6) -0.035(7)
C56 0.065(7) 0.294(17) 0.067(6) 0.025(8) 0.002(5) 0.030(8)
C57 0.044(4) 0.082(6) 0.041(4) -0.012(4) 0.000(3) -0.007(4)
C58 0.070(6) 0.261(14) 0.058(6) 0.058(7) -0.013(4) -0.051(8)
C59 0.35(2) 0.134(12) 0.128(11) -0.039(10) -0.001(12) -0.096(14)
C60 0.054(6) 0.45(2) 0.075(7) 0.072(11) -0.006(5) 0.067(10)

loop_
_atom_type_symbol
_atom_type_description
_atom_type_scat_dispersion_real
_atom_type_scat_dispersion_imag
_atom_type_scat_source
C C 0.0033 0.0016 'International Tables Vol C Tables 4.2.6.8 and 6.1.1.4'
H H 0.0000 0.0000 'International Tables Vol C Tables 4.2.6.8 and 6.1.1.4'
N N 0.0061 0.0033 'International Tables Vol C Tables 4.2.6.8 and 6.1.1.4'
La La -0.2871 2.4523 'International Tables Vol C Tables 4.2.6.8 and 6.1.1.4'

loop_
_geom_angle_atom_site_label_1
_geom_angle_atom_site_label_2
_geom_angle_atom_site_label_3
_geom_angle
_geom_angle_site_symmetry_1
_geom_angle_site_symmetry_3
_geom_angle_publ_flag
C1 La1 C10 118.8(2) . . ?
C1 La1 N2 85.5(2) . . ?
C10 La1 N2 64.70(18) . . ?
C1 La1 N1 65.2(2) . . ?
C10 La1 N1 85.4(2) . . ?
N2 La1 N1 120.80(18) . . ?
C1 La1 C22 130.1(2) . . ?
C10 La1 C22 110.3(2) . . ?
N2 La1 C22 125.1(2) . . ?
N1 La1 C22 112.64(19) . . ?
C1 La1 N3 103.0(2) . . ?
C10 La1 N3 134.13(18) . . ?
N2 La1 N3 141.35(18) . . ?
N1 La1 N3 96.44(18) . . ?
C22 La1 N3 28.07(16) . . ?
C1 La1 C21 127.6(2) . . ?
C10 La1 C21 109.4(2) . . ?
N2 La1 C21 97.9(2) . . ?
N1 La1 C21 141.0(2) . . ?
C22 La1 C21 28.64(19) . . ?
N3 La1 C21 47.1(2) . . ?
C1 La1 C19 86.6(2) . . ?
C10 La1 C19 154.4(2) . . ?
N2 La1 C19 119.0(2) . . ?
N1 La1 C19 109.6(2) . . ?
C22 La1 C19 45.29(19) . . ?
N3 La1 C19 27.52(16) . . ?
C21 La1 C19 46.2(2) . . ?
C1 La1 C20 99.4(2) . . ?
C10 La1 C20 133.2(2) . . ?
N2 La1 C20 94.9(2) . . ?
N1 La1 C20 137.9(2) . . ?
C22 La1 C20 46.4(2) . . ?
N3 La1 C20 46.7(2) . . ?
C21 La1 C20 28.32(18) . . ?
C19 La1 C20 28.2(2) . . ?
C1 La1 C11 131.1(2) . . ?
C10 La1 C11 29.49(19) . . ?
N2 La1 C11 50.90(19) . . ?
N1 La1 C11 114.9(2) . . ?
C22 La1 C11 96.5(2) . . ?
N3 La1 C11 124.56(19) . . ?
C21 La1 C11 84.8(2) . . ?
C19 La1 C11 130.5(2) . . ?
C20 La1 C11 104.7(2) . . ?
C1 La1 C12 115.2(2) . . ?
C10 La1 C12 53.2(2) . . ?
N2 La1 C12 29.75(17) . . ?
N1 La1 C12 134.44(19) . . ?
C22 La1 C12 100.5(2) . . ?
N3 La1 C12 125.06(19) . . ?
C21 La1 C12 78.0(2) . . ?
C19 La1 C12 115.9(2) . . ?
C20 La1 C12 87.7(2) . . ?
C11 La1 C12 27.59(18) . . ?
C1 La1 C2 28.57(19) . . ?
C10 La1 C2 91.5(2) . . ?
N2 La1 C2 79.67(19) . . ?
N1 La1 C2 49.80(17) . . ?
C22 La1 C2 151.9(2) . . ?
N3 La1 C2 124.21(18) . . ?
C21 La1 C2 155.8(2) . . ?
C19 La1 C2 114.03(19) . . ?
C20 La1 C2 127.53(19) . . ?
C11 La1 C2 110.73(19) . . ?
C12 La1 C2 106.90(19) . . ?
C31 La2 C40 119.3(2) . . ?
C31 La2 N5 86.9(2) . . ?
C40 La2 N5 64.97(19) . . ?
C31 La2 N4 65.56(19) . . ?
C40 La2 N4 83.89(19) . . ?
N5 La2 N4 120.82(18) . . ?
C31 La2 N6 103.0(2) . . ?
C40 La2 N6 133.6(2) . . ?
N5 La2 N6 139.9(2) . . ?
N4 La2 N6 98.3(2) . . ?
C31 La2 C52 130.4(2) . . ?
C40 La2 C52 109.0(2) . . ?
N5 La2 C52 125.5(2) . . ?
N4 La2 C52 111.4(2) . . ?
N6 La2 C52 27.68(18) . . ?
C31 La2 C51 129.0(2) . . ?
C40 La2 C51 108.0(2) . . ?
N5 La2 C51 97.1(2) . . ?
N4 La2 C51 141.3(2) . . ?
N6 La2 C51 46.7(3) . . ?
C52 La2 C51 30.0(2) . . ?
C31 La2 C49 87.0(2) . . ?
C40 La2 C49 153.6(2) . . ?
N5 La2 C49 119.1(2) . . ?
N4 La2 C49 110.9(2) . . ?
N6 La2 C49 26.54(17) . . ?
C52 La2 C49 45.9(2) . . ?
C51 La2 C49 47.0(3) . . ?
C31 La2 C50 100.7(2) . . ?
C40 La2 C50 131.9(3) . . ?
N5 La2 C50 93.9(2) . . ?
N4 La2 C50 140.2(2) . . ?
N6 La2 C50 46.2(2) . . ?
C52 La2 C50 47.7(2) . . ?
C51 La2 C50 28.5(2) . . ?
C49 La2 C50 29.2(2) . . ?
C31 La2 C41 132.2(2) . . ?
C40 La2 C41 29.60(19) . . ?
N5 La2 C41 50.98(19) . . ?
N4 La2 C41 113.46(19) . . ?
N6 La2 C41 123.3(2) . . ?
C52 La2 C41 95.7(2) . . ?
C51 La2 C41 83.4(2) . . ?
C49 La2 C41 129.9(2) . . ?
C50 La2 C41 103.3(3) . . ?
C31 La2 C42 116.0(2) . . ?
C40 La2 C42 53.38(19) . . ?
N5 La2 C42 29.19(17) . . ?
N4 La2 C42 133.20(18) . . ?
N6 La2 C42 124.0(2) . . ?
C52 La2 C42 101.0(2) . . ?
C51 La2 C42 77.4(2) . . ?
C49 La2 C42 115.9(2) . . ?
C50 La2 C42 86.6(2) . . ?
C41 La2 C42 27.86(18) . . ?
C31 La2 C32 28.38(18) . . ?
C40 La2 C32 91.9(2) . . ?
N5 La2 C32 80.37(19) . . ?
N4 La2 C32 50.32(17) . . ?
N6 La2 C32 124.9(2) . . ?
C52 La2 C32 151.6(2) . . ?
C51 La2 C32 156.9(2) . . ?
C49 La2 C32 114.4(2) . . ?
C50 La2 C32 128.5(2) . . ?
C41 La2 C32 111.30(19) . . ?
C42 La2 C32 107.00(19) . . ?
C3 N1 C8 112.7(5) . . ?
C3 N1 C9 113.1(6) . . ?
C8 N1 C9 108.9(6) . . ?
C3 N1 La1 90.2(4) . . ?
C8 N1 La1 121.7(5) . . ?
C9 N1 La1 109.4(4) . . ?
C18 N2 C17 109.4(6) . . ?
C18 N2 C12 111.8(6) . . ?
C17 N2 C12 114.8(6) . . ?
C18 N2 La1 131.5(5) . . ?
C17 N2 La1 103.4(4) . . ?
C12 N2 La1 84.1(4) . . ?
C22 N3 C19 107.2(6) . . ?
C22 N3 La1 74.7(3) . . ?
C19 N3 La1 79.5(4) . . ?
C38 N4 C33 113.3(5) . . ?
C38 N4 C39 107.2(6) . . ?
C33 N4 C39 113.2(6) . . ?
C38 N4 La2 122.1(4) . . ?
C33 N4 La2 90.2(4) . . ?
C39 N4 La2 110.4(4) . . ?
C42 N5 C47 115.7(6) . . ?
C42 N5 C48 111.3(5) . . ?
C47 N5 C48 107.7(6) . . ?
C42 N5 La2 86.1(4) . . ?
C47 N5 La2 103.9(4) . . ?
C48 N5 La2 131.4(5) . . ?
C49 N6 C52 114.2(8) . . ?
C49 N6 La2 80.9(4) . . ?
C52 N6 La2 76.2(4) . . ?
C2 C1 La1 94.3(4) . . ?
C3 C2 C7 114.6(6) . . ?
C3 C2 C1 122.7(6) . . ?
C7 C2 C1 122.2(7) . . ?
C3 C2 La1 80.3(4) . . ?
C7 C2 La1 132.2(5) . . ?
C1 C2 La1 57.1(3) . . ?
C4 C3 C2 121.2(7) . . ?
C4 C3 N1 122.0(6) . . ?
C2 C3 N1 116.8(6) . . ?
C4 C3 La1 137.3(5) . . ?
C2 C3 La1 73.2(4) . . ?
N1 C3 La1 62.0(3) . . ?
C5 C4 C3 121.6(8) . . ?
C4 C5 C6 120.0(8) . . ?
C5 C6 C7 118.9(8) . . ?
C6 C7 C2 123.6(8) . . ?
C11 C10 La1 85.6(4) . . ?
C12 C11 C16 114.0(7) . . ?
C12 C11 C10 124.7(7) . . ?
C16 C11 C10 120.8(7) . . ?
C12 C11 La1 76.6(4) . . ?
C16 C11 La1 127.8(5) . . ?
C10 C11 La1 64.9(4) . . ?
C13 C12 C11 123.6(8) . . ?
C13 C12 N2 120.6(7) . . ?
C11 C12 N2 115.9(6) . . ?
C13 C12 La1 128.7(5) . . ?
C11 C12 La1 75.8(4) . . ?
N2 C12 La1 66.1(3) . . ?
C14 C13 C12 119.5(9) . . ?
C15 C14 C13 119.2(10) . . ?
C14 C15 C16 121.2(10) . . ?
C15 C16 C11 122.5(8) . . ?
N3 C19 C20 110.1(6) . . ?
N3 C19 C23 121.9(7) . . ?
C20 C19 C23 126.2(7) . . ?
N3 C19 La1 73.0(4) . . ?
C20 C19 La1 77.0(4) . . ?
C23 C19 La1 128.7(4) . . ?
C19 C20 C21 105.9(7) . . ?
C19 C20 La1 74.8(4) . . ?
C21 C20 La1 74.3(4) . . ?
C22 C21 C20 105.6(7) . . ?
C22 C21 La1 71.9(4) . . ?
C20 C21 La1 77.4(4) . . ?
N3 C22 C21 111.0(6) . . ?
N3 C22 C27 121.8(7) . . ?
C21 C22 C27 126.7(7) . . ?
N3 C22 La1 77.2(3) . . ?
C21 C22 La1 79.5(4) . . ?
C27 C22 La1 116.9(4) . . ?
C19 C23 C26 111.5(6) . . ?
C19 C23 C25 112.3(7) . . ?
C26 C23 C25 110.2(7) . . ?
C19 C23 C24 106.8(6) . . ?
C26 C23 C24 107.0(7) . . ?
C25 C23 C24 108.8(6) . . ?
C30 C27 C29 107.4(8) . . ?
C30 C27 C28 108.9(7) . . ?
C29 C27 C28 106.8(8) . . ?
C30 C27 C22 112.1(6) . . ?
C29 C27 C22 111.7(7) . . ?
C28 C27 C22 109.7(6) . . ?
C32 C31 La2 93.5(4) . . ?
C37 C32 C33 113.5(6) . . ?
C37 C32 C31 122.1(6) . . ?
C33 C32 C31 123.8(6) . . ?
C37 C32 La2 131.5(5) . . ?
C33 C32 La2 80.2(4) . . ?
C31 C32 La2 58.1(3) . . ?
C34 C33 C32 122.0(7) . . ?
C34 C33 N4 122.3(6) . . ?
C32 C33 N4 115.8(6) . . ?
C34 C33 La2 136.1(5) . . ?
C32 C33 La2 72.9(4) . . ?
N4 C33 La2 61.5(3) . . ?
C33 C34 C35 121.6(7) . . ?
C34 C35 C36 118.2(7) . . ?
C37 C36 C35 120.1(8) . . ?
C36 C37 C32 124.5(7) . . ?
C41 C40 La2 87.3(4) . . ?
C46 C41 C42 115.1(7) . . ?
C46 C41 C40 122.0(7) . . ?
C42 C41 C40 122.5(7) . . ?
C46 C41 La2 130.4(5) . . ?
C42 C41 La2 76.1(4) . . ?
C40 C41 La2 63.1(4) . . ?
C43 C42 C41 121.6(7) . . ?
C43 C42 N5 122.0(7) . . ?
C41 C42 N5 116.4(6) . . ?
C43 C42 La2 130.4(5) . . ?
C41 C42 La2 76.0(4) . . ?
N5 C42 La2 64.7(3) . . ?
C44 C43 C42 121.1(9) . . ?
C43 C44 C45 119.2(9) . . ?
C44 C45 C46 121.0(9) . . ?
C45 C46 C41 121.9(8) . . ?
N6 C49 C50 107.9(8) . . ?
N6 C49 C53 129.4(8) . . ?
C50 C49 C53 120.8(8) . . ?
N6 C49 La2 72.5(4) . . ?
C50 C49 La2 76.4(4) . . ?
C53 C49 La2 129.1(5) . . ?
C51 C50 C49 105.2(8) . . ?
C51 C50 La2 74.2(5) . . ?
C49 C50 La2 74.3(4) . . ?
C50 C51 C52 106.1(9) . . ?
C50 C51 La2 77.3(5) . . ?
C52 C51 La2 71.7(4) . . ?
N6 C52 C57 129.6(8) . . ?
N6 C52 C51 106.5(7) . . ?
C57 C52 C51 123.2(8) . . ?
N6 C52 La2 76.2(4) . . ?
C57 C52 La2 119.3(5) . . ?
C51 C52 La2 78.3(4) . . ?
C49 C53 C56 115.2(8) . . ?
C49 C53 C54 106.1(6) . . ?
C56 C53 C54 109.1(7) . . ?
C49 C53 C55 107.0(7) . . ?
C56 C53 C55 110.4(8) . . ?
C54 C53 C55 108.8(7) . . ?
C52 C57 C60 111.7(7) . . ?
C52 C57 C59 113.6(9) . . ?
C60 C57 C59 106.8(9) . . ?
C52 C57 C58 109.8(6) . . ?
C60 C57 C58 111.2(8) . . ?
C59 C57 C58 103.4(8) . . ?

loop_
_geom_bond_atom_site_label_1
_geom_bond_atom_site_label_2
_geom_bond_distance
_geom_bond_site_symmetry_2
_geom_bond_publ_flag
La1 C1 2.524(6) . ?
La1 C10 2.654(6) . ?
La1 N2 2.695(6) . ?
La1 N1 2.724(6) . ?
La1 C22 2.761(6) . ?
La1 N3 2.790(5) . ?
La1 C21 2.856(7) . ?
La1 C19 2.869(6) . ?
La1 C20 2.896(7) . ?
La1 C11 2.922(7) . ?
La1 C12 2.932(7) . ?
La1 C2 2.997(6) . ?
La2 C31 2.554(6) . ?
La2 C40 2.621(6) . ?
La2 N5 2.662(5) . ?
La2 N4 2.720(5) . ?
La2 N6 2.762(5) . ?
La2 C52 2.762(6) . ?
La2 C51 2.849(8) . ?
La2 C49 2.860(7) . ?
La2 C50 2.888(9) . ?
La2 C41 2.936(7) . ?
La2 C42 2.937(7) . ?
La2 C32 3.004(6) . ?
N1 C3 1.443(8) . ?
N1 C8 1.470(9) . ?
N1 C9 1.476(8) . ?
N2 C18 1.455(8) . ?
N2 C17 1.461(8) . ?
N2 C12 1.463(9) . ?
N3 C22 1.347(8) . ?
N3 C19 1.348(8) . ?
N4 C38 1.459(9) . ?
N4 C33 1.470(8) . ?
N4 C39 1.479(8) . ?
N5 C42 1.436(8) . ?
N5 C47 1.462(8) . ?
N5 C48 1.495(8) . ?
N6 C49 1.294(8) . ?
N6 C52 1.322(9) . ?
C1 C2 1.438(9) . ?
C2 C3 1.401(8) . ?
C2 C7 1.412(9) . ?
C3 C4 1.380(9) . ?
C4 C5 1.356(11) . ?
C5 C6 1.362(12) . ?
C6 C7 1.377(11) . ?
C10 C11 1.443(9) . ?
C11 C12 1.396(9) . ?
C11 C16 1.408(9) . ?
C12 C13 1.384(10) . ?
C13 C14 1.368(12) . ?
C14 C15 1.360(13) . ?
C15 C16 1.366(12) . ?
C19 C20 1.405(10) . ?
C19 C23 1.499(9) . ?
C20 C21 1.408(9) . ?
C21 C22 1.393(9) . ?
C22 C27 1.502(9) . ?
C23 C26 1.514(10) . ?
C23 C25 1.524(9) . ?
C23 C24 1.539(9) . ?
C27 C30 1.483(10) . ?
C27 C29 1.492(11) . ?
C27 C28 1.495(11) . ?
C31 C32 1.431(9) . ?
C32 C37 1.390(9) . ?
C32 C33 1.418(9) . ?
C33 C34 1.361(9) . ?
C34 C35 1.365(10) . ?
C35 C36 1.374(11) . ?
C36 C37 1.351(10) . ?
C40 C41 1.452(9) . ?
C41 C46 1.406(9) . ?
C41 C42 1.414(9) . ?
C42 C43 1.382(10) . ?
C43 C44 1.351(12) . ?
C44 C45 1.370(12) . ?
C45 C46 1.373(11) . ?
C49 C50 1.451(11) . ?
C49 C53 1.471(10) . ?
C50 C51 1.411(11) . ?
C51 C52 1.453(11) . ?
C52 C57 1.448(9) . ?
C53 C56 1.476(10) . ?
C53 C54 1.537(9) . ?
C53 C55 1.541(11) . ?
C57 C60 1.451(11) . ?
C57 C59 1.477(12) . ?
C57 C58 1.483(10) . ?
